data_9010777
loop_
_publ_author_name
'Heinemann, R.'
'Kroll, H.'
'Kirfel, A.'
'Barbier, B.'

_publ_section_title
;
 Order and anti-order in olivine III: variation of the cation distribution,
 in the Fe,Mg olivine solid solution series with temperature and composition
 Sample: CSR-2, T = 600 C
;
_journal_name_full 'European Journal of Mineralogy'
_journal_page_first 15
_journal_page_last 27
_journal_paper_doi 10.1127/0935-1221/2007/0019-0015
_journal_volume 19
_journal_year 2007
_chemical_compound_source 'Saar-Nahe basin, Germany'
_chemical_formula_sum 'Fe0.44 Mg1.56 O4 Si'
_chemical_name_mineral Forsterite
_space_group_IT_number 62
_symmetry_space_group_name_Hall '-P 2c 2ab'
_symmetry_space_group_name_H-M 'P b n m'
_cell_angle_alpha 90
_cell_angle_beta 90
_cell_angle_gamma 90
_cell_length_a 4.7967
_cell_length_b 10.3412
_cell_length_c 6.0543
_cell_formula_units_Z 4
_cell_volume 300.315
_database_code_amcsd 0007191
_diffrn_ambient_temperature 873.15
_exptl_crystal_density_diffrn 3.419
_cod_original_formula_sum 'Si (Mg1.56 Fe.44) O4'
_cod_database_code 9010777

loop_
_space_group_symop_operation_xyz
x,y,z
x,y,1/2-z
-x,-y,1/2+z
1/2+x,1/2-y,1/2+z
1/2-x,1/2+y,1/2-z
1/2-x,1/2+y,z
1/2+x,1/2-y,-z
-x,-y,-z

loop_
_atom_site_aniso_label
_atom_site_aniso_U_11
_atom_site_aniso_U_22
_atom_site_aniso_U_33
_atom_site_aniso_U_12
_atom_site_aniso_U_13
_atom_site_aniso_U_23
Si 0.00960 0.01430 0.01280 0.00020 0.00000 0.00000
MgM1 0.01460 0.02530 0.01450 -0.00040 -0.00220 -0.00430
FeM1 0.01460 0.02530 0.01450 -0.00040 -0.00220 -0.00430
MgM2 0.01900 0.01570 0.01700 0.00050 0.00000 0.00000
FeM2 0.01900 0.01570 0.01700 0.00050 0.00000 0.00000
O1 0.01080 0.02190 0.01460 0.00010 0.00000 0.00000
O2 0.01550 0.01420 0.01660 -0.00040 0.00000 0.00000
O3 0.01470 0.02100 0.01640 0.00060 -0.00080 0.00490

loop_
_atom_site_label
_atom_site_fract_x
_atom_site_fract_y
_atom_site_fract_z
_atom_site_occupancy
Si 0.42731 0.09497 0.25000 1.00000
MgM1 0.00000 0.00000 0.00000 0.76000
FeM1 0.00000 0.00000 0.00000 0.24000
MgM2 0.98987 0.27906 0.25000 0.80000
FeM2 0.98987 0.27906 0.25000 0.20000
O1 0.76432 0.09212 0.25000 1.00000
O2 0.21869 0.44963 0.25000 1.00000
O3 0.28200 0.16333 0.03556 1.00000

loop_
_cod_related_entry_id
_cod_related_entry_database
_cod_related_entry_code
1 AMCSD 0007191
